data_7011213
loop_
_publ_author_name
'Hai-Bin Song'
'Zheng-Zhi Zhang'
'Thomas C. W. Mak'

_publ_section_title
;
 Synthesis and structural study of late transition metal complexes of
 N-[(diphenylphosphino)methyl]-2-pyridinamine and
 N-cyclohexyl-N-[(diphenylphosphino)methyl]-2-pyridinamine
;
_journal_issue 7
_journal_name_full 'J. Chem. Soc., Dalton Trans.'
_journal_page_first 1336
_journal_page_last 1343
_journal_paper_doi 10.1039/b109191n
_journal_year 2002
_chemical_formula_sum 'C36 H34 Cl2 N4 O8 P2 Pd'
_chemical_formula_weight 889.91
_chemical_name_systematic
; 
? 
;
_space_group_IT_number 14
_symmetry_cell_setting monoclinic
_symmetry_space_group_name_Hall '-P 2yn'
_symmetry_space_group_name_H-M 'P 1 21/n 1'
_atom_sites_solution_hydrogens geom
_atom_sites_solution_primary direct
_atom_sites_solution_secondary difmap
_audit_creation_method SHELXL-97
_cell_angle_alpha 90.00
_cell_angle_beta 98.442(4)
_cell_angle_gamma 90.00
_cell_formula_units_Z 4
_cell_length_a 9.6439(18)
_cell_length_b 21.221(4)
_cell_length_c 18.761(3)
_cell_measurement_temperature 293(2)
_cell_volume 3797.9(12)
_computing_structure_refinement 'SHELXL-97 (Sheldrick, 1997)'
_computing_structure_solution 'SHELXS-97 (Sheldrick, 1990)'
_diffrn_ambient_temperature 293(2)
_diffrn_measured_fraction_theta_full 0.996
_diffrn_measured_fraction_theta_max 0.996
_diffrn_radiation_monochromator graphite
_diffrn_radiation_source 'fine-focus sealed tube'
_diffrn_radiation_type MoK\a
_diffrn_radiation_wavelength 0.71073
_diffrn_reflns_av_R_equivalents 0.0643
_diffrn_reflns_av_sigmaI/netI 0.0777
_diffrn_reflns_limit_h_max 12
_diffrn_reflns_limit_h_min -11
_diffrn_reflns_limit_k_max 27
_diffrn_reflns_limit_k_min -26
_diffrn_reflns_limit_l_max 24
_diffrn_reflns_limit_l_min -24
_diffrn_reflns_number 25481
_diffrn_reflns_theta_full 28.00
_diffrn_reflns_theta_max 28.00
_diffrn_reflns_theta_min 1.46
_exptl_absorpt_coefficient_mu 0.770
_exptl_absorpt_correction_T_max 1.0000
_exptl_absorpt_correction_T_min 0.6924
_exptl_absorpt_correction_type SADABS
_exptl_crystal_colour yellow
_exptl_crystal_density_diffrn 1.556
_exptl_crystal_density_method 'not measured'
_exptl_crystal_description prism
_exptl_crystal_F_000 1808
_exptl_crystal_size_max 0.40
_exptl_crystal_size_mid 0.25
_exptl_crystal_size_min 0.20
_refine_diff_density_max 0.772
_refine_diff_density_min -0.415
_refine_diff_density_rms 0.110
_refine_ls_extinction_coef 0.0031(2)
_refine_ls_extinction_expression Fc^*^=kFc[1+0.001xFc^2^\l^3^/sin(2\q)]^-1/4^
_refine_ls_extinction_method SHELXL
_refine_ls_goodness_of_fit_ref 0.919
_refine_ls_hydrogen_treatment mixed
_refine_ls_matrix_type full
_refine_ls_number_parameters 479
_refine_ls_number_reflns 9136
_refine_ls_number_restraints 42
_refine_ls_restrained_S_all 0.923
_refine_ls_R_factor_all 0.0842
_refine_ls_R_factor_gt 0.0426
_refine_ls_shift/su_max 0.001
_refine_ls_shift/su_mean 0.000
_refine_ls_structure_factor_coef Fsqd
_refine_ls_weighting_details 'calc w=1/[\s^2^(Fo^2^)+(0.0521P)^2^+0.0000P] where P=(Fo^2^+2Fc^2^)/3'
_refine_ls_weighting_scheme calc
_refine_ls_wR_factor_gt 0.0909
_refine_ls_wR_factor_ref 0.1115
_reflns_number_gt 5578
_reflns_number_total 9136
_reflns_threshold_expression >2sigma(I)
_cod_data_source_file b109191n.txt
_cod_data_source_block compd3
_cod_depositor_comments
;
The following automatic conversions were performed:
'_symmetry_cell_setting' value 'Monoclinic' changed to 'monoclinic'
according to '/home/saulius/struct/CIF-dictionaries/cif_core.dic'
dictionary named 'cif_core.dic' version 2.4.1 from 2010-06-29.

Automatic conversion script
Id: cif_fix_enum 1527 2010-12-29 10:47:43Z saulius 
;
_cod_original_cell_volume 3798.0(12)
_cod_original_sg_symbol_H-M P21/n
_cod_database_code 7011213

loop_
_symmetry_equiv_pos_as_xyz
'x, y, z'
'-x+1/2, y+1/2, -z+1/2'
'-x, -y, -z'
'x-1/2, -y-1/2, z-1/2'

loop_
_atom_site_label
_atom_site_type_symbol
_atom_site_fract_x
_atom_site_fract_y
_atom_site_fract_z
_atom_site_U_iso_or_equiv
_atom_site_adp_type
_atom_site_occupancy
_atom_site_symmetry_multiplicity
_atom_site_calc_flag
_atom_site_refinement_flags
_atom_site_disorder_assembly
_atom_site_disorder_group
Pd1 Pd 0.76761(3) 0.215696(12) 0.463987(14) 0.03508(10) Uani 1 1 d . . .
P1 P 0.83211(10) 0.21056(4) 0.58301(5) 0.0355(2) Uani 1 1 d . . .
P2 P 0.71643(11) 0.31838(4) 0.45543(5) 0.0369(2) Uani 1 1 d . . .
N1 N 0.9560(4) 0.09734(14) 0.56178(17) 0.0478(8) Uani 1 1 d . . .
H1A H 1.0135 0.0692 0.5814 0.057 Uiso 1 1 calc R . .
N2 N 0.7634(3) 0.11551(13) 0.47124(16) 0.0402(7) Uani 1 1 d . . .
N3 N 0.6599(3) 0.30876(14) 0.30929(16) 0.0455(8) Uani 1 1 d . . .
H3A H 0.6437 0.3360 0.2751 0.055 Uiso 1 1 calc R . .
N4 N 0.7779(3) 0.21426(13) 0.34896(15) 0.0397(7) Uani 1 1 d . . .
C1 C 0.7186(4) 0.16657(17) 0.6329(2) 0.0419(9) Uani 1 1 d . . .
C2 C 0.7772(5) 0.1347(2) 0.6952(2) 0.0655(13) Uani 1 1 d . . .
H2A H 0.8728 0.1375 0.7117 0.079 Uiso 1 1 calc R . .
C3 C 0.6915(6) 0.0989(3) 0.7319(3) 0.0835(17) Uani 1 1 d . . .
H3B H 0.7296 0.0774 0.7734 0.100 Uiso 1 1 calc R . .
C4 C 0.5506(6) 0.0948(2) 0.7079(3) 0.0752(16) Uani 1 1 d . . .
H4A H 0.4935 0.0712 0.7335 0.090 Uiso 1 1 calc R . .
C6 C 0.5775(4) 0.16080(18) 0.6079(2) 0.0458(9) Uani 1 1 d . . .
H6A H 0.5388 0.1806 0.5654 0.055 Uiso 1 1 calc R . .
C5 C 0.4937(5) 0.1253(2) 0.6466(3) 0.0601(12) Uani 1 1 d . . .
H5A H 0.3980 0.1223 0.6306 0.072 Uiso 1 1 calc R . .
C7 C 0.8954(4) 0.27748(16) 0.63800(19) 0.0398(9) Uani 1 1 d . . .
C8 C 1.0133(4) 0.31006(18) 0.6235(2) 0.0481(10) Uani 1 1 d . . .
H8A H 1.0571 0.2983 0.5845 0.058 Uiso 1 1 calc R . .
C9 C 1.0655(5) 0.35976(18) 0.6667(2) 0.0570(11) Uani 1 1 d . . .
H9A H 1.1449 0.3811 0.6571 0.068 Uiso 1 1 calc R . .
C10 C 1.0004(6) 0.3777(2) 0.7237(2) 0.0669(13) Uani 1 1 d . . .
H10A H 1.0351 0.4116 0.7523 0.080 Uiso 1 1 calc R . .
C11 C 0.8846(6) 0.3459(2) 0.7386(3) 0.0730(15) Uani 1 1 d . . .
H11A H 0.8416 0.3581 0.7776 0.088 Uiso 1 1 calc R . .
C12 C 0.8306(5) 0.2956(2) 0.6961(2) 0.0598(12) Uani 1 1 d . . .
H12A H 0.7518 0.2742 0.7065 0.072 Uiso 1 1 calc R . .
C13 C 0.9895(4) 0.16205(17) 0.5810(2) 0.0448(9) Uani 1 1 d . . .
H13A H 1.0442 0.1799 0.5465 0.054 Uiso 1 1 calc R . .
H13B H 1.0465 0.1632 0.6281 0.054 Uiso 1 1 calc R . .
C14 C 0.8441(4) 0.07644(17) 0.5164(2) 0.0424(9) Uani 1 1 d . . .
C15 C 0.8111(5) 0.01134(18) 0.5175(2) 0.0570(12) Uani 1 1 d . . .
H15A H 0.8681 -0.0159 0.5478 0.068 Uiso 1 1 calc R . .
C16 C 0.6974(6) -0.01109(19) 0.4749(3) 0.0711(14) Uani 1 1 d . . .
H16A H 0.6756 -0.0537 0.4761 0.085 Uiso 1 1 calc R . .
C17 C 0.6110(5) 0.02964(19) 0.4285(2) 0.0637(13) Uani 1 1 d . . .
H17A H 0.5320 0.0149 0.3988 0.076 Uiso 1 1 calc R . .
C18 C 0.6480(5) 0.09151(18) 0.4290(2) 0.0506(10) Uani 1 1 d . . .
H18A H 0.5916 0.1190 0.3990 0.061 Uiso 1 1 calc R . .
C19 C 0.6198(4) 0.35644(16) 0.51936(19) 0.0415(9) Uani 1 1 d . . .
C20 C 0.6808(5) 0.4000(2) 0.5694(2) 0.0618(12) Uani 1 1 d . . .
H20A H 0.7762 0.4084 0.5734 0.074 Uiso 1 1 calc R . .
C21 C 0.6000(6) 0.4306(2) 0.6130(3) 0.0713(14) Uani 1 1 d . . .
H21A H 0.6410 0.4599 0.6466 0.086 Uiso 1 1 calc R . .
C22 C 0.4588(6) 0.4184(2) 0.6074(3) 0.0697(14) Uani 1 1 d . . .
H22A H 0.4037 0.4403 0.6358 0.084 Uiso 1 1 calc R . .
C23 C 0.4004(6) 0.3739(3) 0.5602(3) 0.0836(17) Uani 1 1 d . . .
H23A H 0.3055 0.3646 0.5572 0.100 Uiso 1 1 calc R . .
C24 C 0.4811(5) 0.3425(2) 0.5165(2) 0.0659(13) Uani 1 1 d . . .
H24A H 0.4405 0.3117 0.4849 0.079 Uiso 1 1 calc R . .
C25 C 0.8564(4) 0.37016(16) 0.43890(19) 0.0393(9) Uani 1 1 d . . .
C26 C 0.8339(5) 0.43400(18) 0.4294(2) 0.0574(11) Uani 1 1 d . . .
H26A H 0.7471 0.4514 0.4337 0.069 Uiso 1 1 calc R . .
C27 C 0.9425(6) 0.4720(2) 0.4132(2) 0.0688(14) Uani 1 1 d . . .
H27A H 0.9285 0.5151 0.4069 0.083 Uiso 1 1 calc R . .
C28 C 1.0692(6) 0.4464(2) 0.4063(3) 0.0736(15) Uani 1 1 d . . .
H28A H 1.1415 0.4725 0.3964 0.088 Uiso 1 1 calc R . .
C29 C 1.0921(5) 0.3829(2) 0.4138(3) 0.0691(13) Uani 1 1 d . . .
H29A H 1.1783 0.3657 0.4077 0.083 Uiso 1 1 calc R . .
C30 C 0.9856(4) 0.34485(19) 0.4304(2) 0.0513(10) Uani 1 1 d . . .
H30A H 1.0005 0.3017 0.4360 0.062 Uiso 1 1 calc R . .
C31 C 0.5900(4) 0.31776(18) 0.3708(2) 0.0441(9) Uani 1 1 d . . .
H31A H 0.5225 0.2842 0.3728 0.053 Uiso 1 1 calc R . .
H31B H 0.5393 0.3574 0.3660 0.053 Uiso 1 1 calc R . .
C32 C 0.7496(4) 0.26101(16) 0.30003(19) 0.0384(9) Uani 1 1 d . . .
C33 C 0.8159(5) 0.26258(19) 0.2377(2) 0.0508(11) Uani 1 1 d . . .
H33A H 0.7974 0.2957 0.2052 0.061 Uiso 1 1 calc R . .
C34 C 0.9054(5) 0.2167(2) 0.2249(2) 0.0602(12) Uani 1 1 d . . .
H34A H 0.9499 0.2184 0.1842 0.072 Uiso 1 1 calc R . .
C35 C 0.9309(5) 0.1668(2) 0.2730(2) 0.0582(12) Uani 1 1 d . . .
H35A H 0.9899 0.1338 0.2646 0.070 Uiso 1 1 calc R . .
C36 C 0.8668(4) 0.16780(18) 0.3329(2) 0.0492(10) Uani 1 1 d . . .
H36A H 0.8846 0.1345 0.3652 0.059 Uiso 1 1 calc R . .
Cl1 Cl 0.63507(11) 0.47467(4) 0.23016(5) 0.0498(3) Uani 1 1 d D . .
O1 O 0.6868(4) 0.41712(13) 0.20433(17) 0.0719(9) Uani 1 1 d D . .
O2 O 0.7463(4) 0.51396(14) 0.25987(18) 0.0800(10) Uani 1 1 d D . .
O3 O 0.5526(4) 0.45772(16) 0.28482(19) 0.0868(11) Uani 1 1 d D . .
O4 O 0.5494(4) 0.50504(14) 0.17249(18) 0.0931(13) Uani 1 1 d D . .
Cl2 Cl 0.26547(14) 0.19839(6) 0.43438(8) 0.0716(3) Uani 1 1 d D . .
O5 O 0.4129(4) 0.1941(2) 0.4376(2) 0.1167(15) Uani 1 1 d D . .
O6 O 0.2398(6) 0.2259(3) 0.4991(3) 0.156(2) Uani 1 1 d D . .
O7 O 0.2242(6) 0.2400(2) 0.3761(3) 0.143(2) Uani 1 1 d D . .
O8 O 0.2040(7) 0.1405(2) 0.4203(3) 0.189(3) Uani 1 1 d D . .

loop_
_atom_site_aniso_label
_atom_site_aniso_U_11
_atom_site_aniso_U_22
_atom_site_aniso_U_33
_atom_site_aniso_U_23
_atom_site_aniso_U_13
_atom_site_aniso_U_12
Pd1 0.04464(19) 0.02788(14) 0.03198(15) 0.00015(11) 0.00319(11) 0.00054(13)
P1 0.0375(5) 0.0357(5) 0.0327(5) 0.0005(4) 0.0027(4) -0.0045(4)
P2 0.0427(6) 0.0292(5) 0.0383(5) -0.0008(4) 0.0042(4) 0.0026(4)
N1 0.047(2) 0.0402(18) 0.053(2) 0.0037(15) -0.0017(17) 0.0099(16)
N2 0.051(2) 0.0312(15) 0.0387(17) 0.0016(13) 0.0064(15) 0.0008(15)
N3 0.059(2) 0.0406(17) 0.0357(17) 0.0064(13) 0.0020(16) 0.0078(16)
N4 0.050(2) 0.0328(15) 0.0359(16) 0.0006(13) 0.0045(14) 0.0002(15)
C1 0.047(2) 0.042(2) 0.037(2) -0.0034(16) 0.0091(18) -0.0063(18)
C2 0.059(3) 0.083(3) 0.055(3) 0.024(2) 0.011(2) -0.009(3)
C3 0.090(4) 0.094(4) 0.071(3) 0.037(3) 0.025(3) -0.005(3)
C4 0.086(4) 0.068(3) 0.081(4) 0.003(3) 0.045(3) -0.022(3)
C6 0.043(2) 0.048(2) 0.047(2) -0.0109(17) 0.0089(19) -0.0050(19)
C5 0.049(3) 0.062(3) 0.074(3) -0.022(2) 0.023(2) -0.022(2)
C7 0.044(2) 0.039(2) 0.0348(19) 0.0011(15) -0.0014(16) -0.0035(17)
C8 0.049(3) 0.043(2) 0.051(2) 0.0040(18) 0.005(2) -0.0076(19)
C9 0.058(3) 0.045(2) 0.065(3) 0.003(2) -0.003(2) -0.018(2)
C10 0.088(4) 0.049(3) 0.058(3) -0.015(2) -0.006(3) -0.015(3)
C11 0.097(4) 0.069(3) 0.056(3) -0.022(2) 0.020(3) -0.022(3)
C12 0.068(3) 0.059(3) 0.055(3) -0.011(2) 0.017(2) -0.021(2)
C13 0.040(2) 0.044(2) 0.048(2) 0.0071(17) 0.0005(18) -0.0055(18)
C14 0.052(3) 0.038(2) 0.039(2) -0.0006(16) 0.0141(19) 0.0054(18)
C15 0.079(3) 0.032(2) 0.058(3) 0.0047(18) 0.002(2) 0.009(2)
C16 0.104(4) 0.031(2) 0.075(3) -0.004(2) -0.001(3) -0.010(2)
C17 0.079(4) 0.044(2) 0.063(3) -0.008(2) -0.006(3) -0.012(2)
C18 0.057(3) 0.040(2) 0.051(2) -0.0042(18) -0.002(2) -0.001(2)
C19 0.047(2) 0.038(2) 0.039(2) -0.0010(16) 0.0088(18) 0.0039(18)
C20 0.055(3) 0.065(3) 0.066(3) -0.025(2) 0.011(2) -0.006(2)
C21 0.084(4) 0.065(3) 0.068(3) -0.031(2) 0.020(3) -0.008(3)
C22 0.087(4) 0.068(3) 0.061(3) -0.013(2) 0.033(3) 0.006(3)
C23 0.068(4) 0.118(5) 0.073(3) -0.032(3) 0.035(3) -0.016(3)
C24 0.068(3) 0.071(3) 0.064(3) -0.024(2) 0.029(3) -0.022(3)
C25 0.048(2) 0.0337(18) 0.0350(19) 0.0002(15) 0.0017(17) -0.0017(17)
C26 0.062(3) 0.043(2) 0.064(3) 0.001(2) 0.002(2) 0.000(2)
C27 0.098(4) 0.040(2) 0.067(3) 0.004(2) 0.009(3) -0.021(3)
C28 0.083(4) 0.073(3) 0.068(3) -0.003(3) 0.022(3) -0.033(3)
C29 0.063(3) 0.073(3) 0.075(3) -0.002(3) 0.025(3) -0.010(3)
C30 0.053(3) 0.046(2) 0.055(3) 0.0045(19) 0.012(2) 0.002(2)
C31 0.044(2) 0.039(2) 0.048(2) 0.0015(17) 0.0034(19) 0.0042(18)
C32 0.045(2) 0.0345(18) 0.0344(19) -0.0009(15) 0.0017(17) -0.0072(17)
C33 0.063(3) 0.047(2) 0.044(2) 0.0077(18) 0.015(2) -0.004(2)
C34 0.069(3) 0.064(3) 0.053(3) -0.003(2) 0.026(2) -0.004(3)
C35 0.065(3) 0.060(3) 0.053(3) -0.007(2) 0.019(2) 0.006(2)
C36 0.063(3) 0.042(2) 0.044(2) -0.0007(17) 0.012(2) 0.005(2)
Cl1 0.0576(7) 0.0360(5) 0.0524(6) -0.0076(4) -0.0034(5) -0.0008(5)
O1 0.088(3) 0.0448(16) 0.082(2) -0.0122(15) 0.0100(19) 0.0141(16)
O2 0.080(3) 0.0614(19) 0.091(2) -0.0108(18) -0.014(2) -0.0298(18)
O3 0.095(3) 0.087(2) 0.086(3) -0.019(2) 0.039(2) -0.021(2)
O4 0.120(3) 0.0527(19) 0.088(2) -0.0013(17) -0.049(2) 0.016(2)
Cl2 0.0542(8) 0.0632(7) 0.0950(10) 0.0024(7) 0.0029(7) -0.0040(6)
O5 0.065(3) 0.166(4) 0.117(4) -0.025(3) 0.009(2) 0.029(3)
O6 0.138(5) 0.199(6) 0.153(5) -0.038(4) 0.094(4) -0.042(4)
O7 0.166(5) 0.099(3) 0.156(5) 0.041(3) 0.003(4) 0.038(3)
O8 0.222(6) 0.093(3) 0.222(6) 0.047(4) -0.062(5) -0.082(4)

loop_
_atom_type_symbol
_atom_type_description
_atom_type_scat_dispersion_real
_atom_type_scat_dispersion_imag
_atom_type_scat_source
C C 0.0033 0.0016 'International Tables Vol C Tables 4.2.6.8 and 6.1.1.4'
H H 0.0000 0.0000 'International Tables Vol C Tables 4.2.6.8 and 6.1.1.4'
N N 0.0061 0.0033 'International Tables Vol C Tables 4.2.6.8 and 6.1.1.4'
O O 0.0106 0.0060 'International Tables Vol C Tables 4.2.6.8 and 6.1.1.4'
P P 0.1023 0.0942 'International Tables Vol C Tables 4.2.6.8 and 6.1.1.4'
Cl Cl 0.1484 0.1585 'International Tables Vol C Tables 4.2.6.8 and 6.1.1.4'
Pd Pd -0.9988 1.0072 'International Tables Vol C Tables 4.2.6.8 and 6.1.1.4'

loop_
_geom_angle_atom_site_label_1
_geom_angle_atom_site_label_2
_geom_angle_atom_site_label_3
_geom_angle
_geom_angle_site_symmetry_1
_geom_angle_site_symmetry_3
_geom_angle_publ_flag
N2 Pd1 N4 93.06(10) . . ?
N2 Pd1 P1 83.83(8) . . ?
N4 Pd1 P1 161.05(9) . . ?
N2 Pd1 P2 166.22(9) . . ?
N4 Pd1 P2 89.09(8) . . ?
P1 Pd1 P2 98.37(4) . . ?
C1 P1 C7 106.89(17) . . ?
C1 P1 C13 106.64(18) . . ?
C7 P1 C13 103.95(18) . . ?
C1 P1 Pd1 116.35(13) . . ?
C7 P1 Pd1 123.64(12) . . ?
C13 P1 Pd1 96.70(13) . . ?
C25 P2 C19 108.24(17) . . ?
C25 P2 C31 105.77(17) . . ?
C19 P2 C31 103.43(18) . . ?
C25 P2 Pd1 116.34(13) . . ?
C19 P2 Pd1 121.09(12) . . ?
C31 P2 Pd1 99.50(12) . . ?
C14 N1 C13 126.8(3) . . ?
C14 N2 C18 118.7(3) . . ?
C14 N2 Pd1 129.7(3) . . ?
C18 N2 Pd1 110.9(2) . . ?
C32 N3 C31 125.9(3) . . ?
C32 N4 C36 116.7(3) . . ?
C32 N4 Pd1 129.0(2) . . ?
C36 N4 Pd1 110.5(2) . . ?
C6 C1 C2 120.0(4) . . ?
C6 C1 P1 120.9(3) . . ?
C2 C1 P1 118.9(3) . . ?
C3 C2 C1 119.1(5) . . ?
C4 C3 C2 120.5(5) . . ?
C5 C4 C3 120.3(4) . . ?
C1 C6 C5 119.5(4) . . ?
C4 C5 C6 120.5(5) . . ?
C12 C7 C8 119.4(4) . . ?
C12 C7 P1 120.8(3) . . ?
C8 C7 P1 119.7(3) . . ?
C9 C8 C7 120.2(4) . . ?
C10 C9 C8 120.1(4) . . ?
C11 C10 C9 120.2(4) . . ?
C10 C11 C12 120.8(4) . . ?
C11 C12 C7 119.3(4) . . ?
N1 C13 P1 112.5(3) . . ?
N2 C14 N1 122.0(3) . . ?
N2 C14 C15 119.9(4) . . ?
N1 C14 C15 118.1(4) . . ?
C16 C15 C14 120.0(4) . . ?
C15 C16 C17 120.4(4) . . ?
C18 C17 C16 117.2(4) . . ?
C17 C18 N2 123.7(4) . . ?
C24 C19 C20 119.2(4) . . ?
C24 C19 P2 118.3(3) . . ?
C20 C19 P2 122.5(3) . . ?
C21 C20 C19 119.9(4) . . ?
C20 C21 C22 120.5(4) . . ?
C23 C22 C21 119.5(4) . . ?
C22 C23 C24 120.4(5) . . ?
C19 C24 C23 120.5(4) . . ?
C26 C25 C30 119.5(4) . . ?
C26 C25 P2 120.9(3) . . ?
C30 C25 P2 119.4(3) . . ?
C25 C26 C27 119.2(4) . . ?
C28 C27 C26 120.4(4) . . ?
C27 C28 C29 121.1(5) . . ?
C28 C29 C30 119.1(5) . . ?
C29 C30 C25 120.7(4) . . ?
N3 C31 P2 111.3(3) . . ?
N4 C32 N3 121.9(3) . . ?
N4 C32 C33 120.6(4) . . ?
N3 C32 C33 117.5(3) . . ?
C34 C33 C32 120.7(4) . . ?
C33 C34 C35 119.4(4) . . ?
C36 C35 C34 117.8(4) . . ?
C35 C36 N4 124.7(4) . . ?
O2 Cl1 O4 111.0(2) . . ?
O2 Cl1 O1 110.9(2) . . ?
O4 Cl1 O1 108.9(2) . . ?
O2 Cl1 O3 109.6(2) . . ?
O4 Cl1 O3 109.8(3) . . ?
O1 Cl1 O3 106.6(2) . . ?
O8 Cl2 O6 114.4(4) . . ?
O8 Cl2 O7 110.2(3) . . ?
O6 Cl2 O7 110.1(3) . . ?
O8 Cl2 O5 110.7(3) . . ?
O6 Cl2 O5 107.1(3) . . ?
O7 Cl2 O5 103.8(3) . . ?

loop_
_geom_bond_atom_site_label_1
_geom_bond_atom_site_label_2
_geom_bond_distance
_geom_bond_site_symmetry_2
_geom_bond_publ_flag
Pd1 N2 2.131(3) . ?
Pd1 N4 2.175(3) . ?
Pd1 P1 2.2310(10) . ?
Pd1 P2 2.2349(10) . ?
P1 C1 1.802(4) . ?
P1 C7 1.808(4) . ?
P1 C13 1.839(4) . ?
P2 C25 1.802(4) . ?
P2 C19 1.813(4) . ?
P2 C31 1.855(4) . ?
N1 C14 1.348(5) . ?
N1 C13 1.444(4) . ?
N2 C14 1.348(5) . ?
N2 C18 1.366(5) . ?
N3 C32 1.360(5) . ?
N3 C31 1.432(4) . ?
N4 C32 1.352(4) . ?
N4 C36 1.369(5) . ?
C1 C6 1.378(5) . ?
C1 C2 1.396(5) . ?
C2 C3 1.379(6) . ?
C3 C4 1.370(7) . ?
C4 C5 1.363(7) . ?
C6 C5 1.385(5) . ?
C7 C12 1.388(5) . ?
C7 C8 1.392(5) . ?
C8 C9 1.379(5) . ?
C9 C10 1.371(6) . ?
C10 C11 1.369(6) . ?
C11 C12 1.387(6) . ?
C14 C15 1.419(5) . ?
C15 C16 1.346(6) . ?
C16 C17 1.409(6) . ?
C17 C18 1.360(5) . ?
C19 C24 1.363(6) . ?
C19 C20 1.385(5) . ?
C20 C21 1.374(6) . ?
C21 C22 1.375(7) . ?
C22 C23 1.359(7) . ?
C23 C24 1.381(6) . ?
C25 C26 1.380(5) . ?
C25 C30 1.387(5) . ?
C26 C27 1.390(6) . ?
C27 C28 1.359(7) . ?
C28 C29 1.370(7) . ?
C29 C30 1.377(6) . ?
C32 C33 1.413(5) . ?
C33 C34 1.347(6) . ?
C34 C35 1.390(6) . ?
C35 C36 1.359(5) . ?
Cl1 O2 1.408(3) . ?
Cl1 O4 1.417(3) . ?
Cl1 O1 1.431(3) . ?
Cl1 O3 1.433(3) . ?
Cl2 O8 1.372(4) . ?
Cl2 O6 1.402(5) . ?
Cl2 O7 1.417(4) . ?
Cl2 O5 1.417(4) . ?
